data_4311753
loop_
_publ_author_name
'Paolo Marcazzan'
'Brian O. Patrick'
'Brian R. James'

_publ_section_title
;
 Rhodium-Hydrido-Benzylamine-Triphenylphosphine Complexes: Solid-State and
 Solution Structures and Implications in Catalyzed Imine Hydrogenation
;
_journal_name_full 'Inorganic Chemistry'
_journal_page_first 6838
_journal_page_last 6841
_journal_paper_doi 10.1021/ic049227b
_journal_volume 43
_journal_year 2004
_chemical_formula_sum 'C52 H54 Cl4 F6 N2 P3 Rh'
_chemical_formula_weight 1158.59
_chemical_name_systematic
;
 ?
;
_space_group_IT_number 15
_symmetry_cell_setting monoclinic
_symmetry_space_group_name_Hall '-C 2yc'
_symmetry_space_group_name_H-M 'C 1 2/c 1'
_atom_sites_solution_hydrogens geom
_atom_sites_solution_primary direct
_atom_sites_solution_secondary difmap
_audit_creation_method SHELXL-97
_cell_angle_alpha 90.00
_cell_angle_beta 95.948(4)
_cell_angle_gamma 90.00
_cell_formula_units_Z 4
_cell_length_a 13.7776(9)
_cell_length_b 21.9566(14)
_cell_length_c 19.2997(14)
_cell_measurement_reflns_used 14423
_cell_measurement_temperature 173(2)
_cell_measurement_theta_max 27.87
_cell_measurement_theta_min 1.85
_cell_volume 5806.9(7)
_computing_structure_refinement 'SHELXL-97 (Sheldrick, 1997)'
_diffrn_ambient_temperature 173(2)
_diffrn_detector_area_resol_mean 11.76
_diffrn_measured_fraction_theta_full 0.956
_diffrn_measured_fraction_theta_max 0.956
_diffrn_measurement_device_type 'Rigaku/ADSC CCD'
_diffrn_measurement_method 'area detector'
_diffrn_radiation_monochromator graphite
_diffrn_radiation_source 'fine-focus sealed tube'
_diffrn_radiation_type MoK\a
_diffrn_radiation_wavelength 0.71069
_diffrn_reflns_av_R_equivalents 0.071
_diffrn_reflns_av_sigmaI/netI 0.0836
_diffrn_reflns_limit_h_max 16
_diffrn_reflns_limit_h_min -17
_diffrn_reflns_limit_k_max 27
_diffrn_reflns_limit_k_min -28
_diffrn_reflns_limit_l_max 24
_diffrn_reflns_limit_l_min -23
_diffrn_reflns_number 6625
_diffrn_reflns_theta_full 27.87
_diffrn_reflns_theta_max 27.87
_diffrn_reflns_theta_min 1.85
_exptl_absorpt_coefficient_mu 0.614
_exptl_absorpt_correction_T_max 1.0000
_exptl_absorpt_correction_T_min 0.8158
_exptl_absorpt_correction_type multi-scan
_exptl_crystal_colour colourless
_exptl_crystal_density_diffrn 1.325
_exptl_crystal_density_method 'not measured'
_exptl_crystal_description chip
_exptl_crystal_F_000 2368
_exptl_crystal_size_max 0.15
_exptl_crystal_size_mid 0.15
_exptl_crystal_size_min 0.10
_refine_diff_density_max 1.234
_refine_diff_density_min -0.956
_refine_diff_density_rms 0.102
_refine_ls_extinction_coef 0.0011(2)
_refine_ls_extinction_expression Fc^*^=kFc[1+0.001xFc^2^\l^3^/sin(2\q)]^-1/4^
_refine_ls_extinction_method SHELXL
_refine_ls_goodness_of_fit_ref 0.956
_refine_ls_hydrogen_treatment mixed
_refine_ls_matrix_type full
_refine_ls_number_parameters 349
_refine_ls_number_reflns 6625
_refine_ls_number_restraints 16
_refine_ls_restrained_S_all 0.957
_refine_ls_R_factor_all 0.0884
_refine_ls_R_factor_gt 0.0600
_refine_ls_shift/su_max 0.001
_refine_ls_shift/su_mean 0.000
_refine_ls_structure_factor_coef Fsqd
_refine_ls_weighting_details 'calc w=1/[\s^2^(Fo^2^)+0.0996P^2^+0.0000P] where P=(Fo^2^+2Fc^2^)/3'
_refine_ls_weighting_scheme calc
_refine_ls_wR_factor_gt 0.1531
_refine_ls_wR_factor_ref 0.1681
_reflns_number_gt 4488
_reflns_number_total 6625
_reflns_threshold_expression >2sigma(I)
_cod_data_source_file ic049227bsi20040614_043101.cif
_cod_data_source_block bj372
_cod_original_sg_symbol_H-M 'C 2/c'
_cod_database_code 4311753

loop_
_symmetry_equiv_pos_as_xyz
'x, y, z'
'-x, y, -z+1/2'
'x+1/2, y+1/2, z'
'-x+1/2, y+1/2, -z+1/2'
'-x, -y, -z'
'x, -y, z-1/2'
'-x+1/2, -y+1/2, -z'
'x+1/2, -y+1/2, z-1/2'

loop_
_atom_site_label
_atom_site_type_symbol
_atom_site_fract_x
_atom_site_fract_y
_atom_site_fract_z
_atom_site_U_iso_or_equiv
_atom_site_adp_type
_atom_site_occupancy
_atom_site_symmetry_multiplicity
_atom_site_calc_flag
_atom_site_refinement_flags
_atom_site_disorder_assembly
_atom_site_disorder_group
Rh1 Rh 0.0000 0.279270(19) 0.2500 0.02763(15) Uani 1 2 d S . 1
Cl1 Cl 0.67466(17) 0.47157(11) 0.15313(13) 0.1192(8) Uani 1 1 d . A 1
Cl2 Cl 0.61914(19) 0.57301(11) 0.23488(16) 0.1319(9) Uani 1 1 d . A 1
P1 P -0.09656(7) 0.26621(4) 0.14699(5) 0.0272(2) Uani 1 1 d . B 1
P3 P 0.0000 0.53205(8) 0.2500 0.0613(6) Uani 1 2 d SD . 1
F1 F 0.0630(11) 0.5749(10) 0.2981(12) 0.285(16) Uani 0.50 1 d PD . 1
F2 F -0.0615(12) 0.4845(6) 0.2828(16) 0.269(15) Uani 0.50 1 d PD C 1
F3 F -0.0673(8) 0.5292(10) 0.1826(4) 0.167(9) Uani 0.50 1 d PD . 1
F4 F -0.0751(9) 0.4839(7) 0.2262(10) 0.159(8) Uani 0.50 1 d PD C 1
F5 F 0.0679(7) 0.5786(4) 0.2228(6) 0.090(3) Uani 0.50 1 d PD . 1
F6 F -0.0642(11) 0.5294(15) 0.3094(7) 0.33(2) Uani 0.50 1 d PD . 1
N1 N -0.1024(3) 0.34860(16) 0.2866(2) 0.0337(8) Uani 1 1 d . D 1
C1 C -0.1593(3) 0.32748(19) 0.3436(2) 0.0381(9) Uani 1 1 d . D 1
H1A H -0.1140 0.3202 0.3860 0.046 Uiso 1 1 calc R D 1
H1B H -0.1913 0.2883 0.3298 0.046 Uiso 1 1 calc R D 1
C2 C -0.2363(3) 0.37276(19) 0.3603(2) 0.0371(9) Uani 1 1 d . D 1
C3 C -0.2152(4) 0.4165(2) 0.4101(3) 0.0625(15) Uani 1 1 d . D 1
H3 H -0.1524 0.4176 0.4356 0.075 Uiso 1 1 calc R D 1
C4 C -0.2846(5) 0.4591(3) 0.4236(4) 0.0772(19) Uani 1 1 d . D 1
H4 H -0.2690 0.4895 0.4580 0.093 Uiso 1 1 calc R D 1
C5 C -0.3768(4) 0.4578(2) 0.3873(3) 0.0663(16) Uani 1 1 d . D 1
H5 H -0.4239 0.4877 0.3960 0.080 Uiso 1 1 calc R D 1
C6 C -0.3996(3) 0.4134(2) 0.3389(3) 0.0538(12) Uani 1 1 d . D 1
H6 H -0.4631 0.4115 0.3146 0.065 Uiso 1 1 calc R D 1
C7 C -0.3292(3) 0.3709(2) 0.3254(2) 0.0428(10) Uani 1 1 d . D 1
H7 H -0.3451 0.3400 0.2917 0.051 Uiso 1 1 calc R D 1
C8 C -0.2270(3) 0.26528(17) 0.1587(2) 0.0303(8) Uani 1 1 d . B 1
C9 C -0.2936(3) 0.30549(19) 0.1247(2) 0.0364(9) Uani 1 1 d . B 1
H9 H -0.2718 0.3356 0.0946 0.044 Uiso 1 1 calc R B 1
C10 C -0.3922(3) 0.3020(2) 0.1344(2) 0.0421(10) Uani 1 1 d . B 1
H10 H -0.4369 0.3303 0.1116 0.051 Uiso 1 1 calc R B 1
C11 C -0.4249(3) 0.2585(2) 0.1765(2) 0.0403(10) Uani 1 1 d . B 1
H11 H -0.4926 0.2556 0.1815 0.048 Uiso 1 1 calc R B 1
C12 C -0.3602(3) 0.2182(2) 0.2119(2) 0.0399(10) Uani 1 1 d . B 1
H12 H -0.3832 0.1884 0.2418 0.048 Uiso 1 1 calc R B 1
C13 C -0.2611(3) 0.22166(18) 0.2035(2) 0.0350(8) Uani 1 1 d . B 1
H13 H -0.2164 0.1944 0.2281 0.042 Uiso 1 1 calc R B 1
C14 C -0.0805(3) 0.19588(17) 0.0989(2) 0.0315(8) Uani 1 1 d . B 1
C15 C -0.1588(3) 0.16407(18) 0.0658(2) 0.0376(9) Uani 1 1 d . B 1
H15 H -0.2234 0.1777 0.0701 0.045 Uiso 1 1 calc R B 1
C16 C -0.1443(4) 0.11266(19) 0.0265(2) 0.0442(11) Uani 1 1 d . B 1
H16 H -0.1987 0.0908 0.0048 0.053 Uiso 1 1 calc R B 1
C17 C -0.0515(4) 0.09334(19) 0.0188(2) 0.0478(12) Uani 1 1 d . B 1
H17 H -0.0415 0.0587 -0.0091 0.057 Uiso 1 1 calc R B 1
C18 C 0.0279(4) 0.1246(2) 0.0518(3) 0.0507(12) Uani 1 1 d . B 1
H18 H 0.0924 0.1112 0.0467 0.061 Uiso 1 1 calc R B 1
C19 C 0.0130(3) 0.1749(2) 0.0918(2) 0.0440(10) Uani 1 1 d . B 1
H19 H 0.0675 0.1956 0.1150 0.053 Uiso 1 1 calc R B 1
C20 C -0.0877(3) 0.32497(16) 0.08048(19) 0.0287(8) Uani 1 1 d . B 1
C21 C -0.0768(3) 0.31203(18) 0.0114(2) 0.0337(9) Uani 1 1 d . B 1
H21 H -0.0754 0.2708 -0.0035 0.040 Uiso 1 1 calc R B 1
C22 C -0.0680(3) 0.3588(2) -0.0367(2) 0.0423(10) Uani 1 1 d . B 1
H22 H -0.0593 0.3492 -0.0836 0.051 Uiso 1 1 calc R B 1
C23 C -0.0717(3) 0.4187(2) -0.0163(2) 0.0434(10) Uani 1 1 d . B 1
H23 H -0.0664 0.4503 -0.0492 0.052 Uiso 1 1 calc R B 1
C24 C -0.0833(3) 0.43289(19) 0.0527(2) 0.0407(10) Uani 1 1 d . B 1
H24 H -0.0863 0.4742 0.0669 0.049 Uiso 1 1 calc R B 1
C25 C -0.0906(3) 0.38619(18) 0.1008(2) 0.0336(8) Uani 1 1 d . B 1
H25 H -0.0977 0.3960 0.1479 0.040 Uiso 1 1 calc R B 1
C26 C 0.7084(5) 0.5206(3) 0.2226(4) 0.085(2) Uani 1 1 d . A 1
H26A H 0.7228 0.4963 0.2656 0.102 Uiso 1 1 calc R A 1
H26B H 0.7688 0.5423 0.2137 0.102 Uiso 1 1 calc R A 1
H1 H 0.060(2) 0.2293(14) 0.2275(17) 0.011(8) Uiso 1 1 d . E 1
H27 H -0.063(4) 0.379(2) 0.304(3) 0.051(14) Uiso 1 1 d . F 1
H28 H -0.137(3) 0.3589(19) 0.251(2) 0.030(12) Uiso 1 1 d . G 1

loop_
_atom_site_aniso_label
_atom_site_aniso_U_11
_atom_site_aniso_U_22
_atom_site_aniso_U_33
_atom_site_aniso_U_23
_atom_site_aniso_U_13
_atom_site_aniso_U_12
Rh1 0.0326(2) 0.0249(2) 0.0254(2) 0.000 0.00323(15) 0.000
Cl1 0.1153(16) 0.1104(16) 0.1348(19) -0.0571(15) 0.0275(14) -0.0296(13)
Cl2 0.1293(18) 0.1018(16) 0.161(2) -0.0220(16) -0.0030(16) 0.0403(14)
P1 0.0308(5) 0.0259(5) 0.0247(5) 0.0017(4) 0.0016(4) -0.0009(3)
P3 0.0657(12) 0.0257(9) 0.0927(17) 0.000 0.0089(11) 0.000
F1 0.179(16) 0.219(18) 0.47(4) -0.26(2) 0.08(2) -0.105(14)
F2 0.187(16) 0.076(9) 0.58(4) 0.169(16) 0.20(2) 0.025(9)
F3 0.077(7) 0.33(3) 0.088(8) -0.096(12) -0.007(6) -0.055(12)
F4 0.130(9) 0.150(13) 0.204(16) -0.150(13) 0.045(10) -0.065(9)
F5 0.116(7) 0.056(5) 0.093(7) 0.041(5) -0.009(6) -0.034(5)
F6 0.122(12) 0.76(6) 0.120(13) -0.22(2) 0.058(10) -0.06(2)
N1 0.0384(18) 0.0310(18) 0.033(2) 0.0016(15) 0.0086(15) 0.0052(15)
C1 0.044(2) 0.034(2) 0.039(2) 0.0054(18) 0.0127(18) 0.0068(17)
C2 0.042(2) 0.036(2) 0.034(2) -0.0046(18) 0.0111(17) 0.0012(17)
C3 0.054(3) 0.063(3) 0.069(4) -0.033(3) 0.002(3) 0.002(2)
C4 0.073(4) 0.068(4) 0.092(5) -0.046(4) 0.014(3) 0.007(3)
C5 0.057(3) 0.050(3) 0.097(5) -0.023(3) 0.032(3) 0.005(2)
C6 0.042(2) 0.056(3) 0.064(3) -0.001(3) 0.007(2) 0.005(2)
C7 0.044(2) 0.044(3) 0.040(2) -0.009(2) 0.0031(19) -0.0006(19)
C8 0.0361(19) 0.030(2) 0.0245(19) -0.0005(15) 0.0013(15) -0.0053(15)
C9 0.038(2) 0.039(2) 0.032(2) 0.0063(18) 0.0028(17) -0.0026(17)
C10 0.038(2) 0.053(3) 0.036(2) 0.003(2) 0.0069(18) 0.0076(19)
C11 0.0297(19) 0.057(3) 0.035(2) -0.008(2) 0.0091(17) -0.0057(18)
C12 0.044(2) 0.044(2) 0.033(2) -0.0022(19) 0.0126(18) -0.0143(19)
C13 0.039(2) 0.033(2) 0.033(2) 0.0033(17) 0.0039(16) -0.0024(17)
C14 0.045(2) 0.0256(18) 0.0239(19) 0.0030(15) 0.0022(16) -0.0005(16)
C15 0.053(2) 0.027(2) 0.032(2) -0.0002(17) 0.0023(18) -0.0076(17)
C16 0.069(3) 0.027(2) 0.036(2) 0.0007(18) -0.001(2) -0.012(2)
C17 0.084(4) 0.024(2) 0.035(2) -0.0044(18) 0.004(2) 0.006(2)
C18 0.058(3) 0.041(3) 0.052(3) -0.013(2) 0.000(2) 0.017(2)
C19 0.045(2) 0.036(2) 0.050(3) -0.012(2) 0.001(2) 0.0056(19)
C20 0.0346(18) 0.0248(18) 0.0268(19) 0.0015(15) 0.0025(15) -0.0029(15)
C21 0.042(2) 0.030(2) 0.029(2) -0.0004(16) 0.0049(16) -0.0056(16)
C22 0.051(2) 0.043(2) 0.032(2) 0.0053(19) 0.0045(19) -0.007(2)
C23 0.051(2) 0.037(2) 0.042(3) 0.013(2) 0.005(2) -0.0052(19)
C24 0.048(2) 0.029(2) 0.044(3) 0.0056(18) 0.0027(19) -0.0022(18)
C25 0.041(2) 0.031(2) 0.029(2) 0.0028(16) 0.0032(16) -0.0006(16)
C26 0.079(4) 0.065(4) 0.111(6) -0.014(4) 0.012(4) -0.011(3)

loop_
_atom_type_symbol
_atom_type_description
_atom_type_scat_dispersion_real
_atom_type_scat_dispersion_imag
_atom_type_scat_source
C C 0.0033 0.0016 'International Tables Vol C Tables 4.2.6.8 and 6.1.1.4'
H H 0.0000 0.0000 'International Tables Vol C Tables 4.2.6.8 and 6.1.1.4'
N N 0.0061 0.0033 'International Tables Vol C Tables 4.2.6.8 and 6.1.1.4'
P P 0.1023 0.0942 'International Tables Vol C Tables 4.2.6.8 and 6.1.1.4'
Rh Rh -1.1178 0.9187 'International Tables Vol C Tables 4.2.6.8 and 6.1.1.4'
F F 0.0171 0.0103 'International Tables Vol C Tables 4.2.6.8 and 6.1.1.4'
Cl Cl 0.1484 0.1585 'International Tables Vol C Tables 4.2.6.8 and 6.1.1.4'

loop_
_geom_angle_atom_site_label_1
_geom_angle_atom_site_label_2
_geom_angle_atom_site_label_3
_geom_angle
_geom_angle_site_symmetry_1
_geom_angle_site_symmetry_3
_geom_angle_publ_flag
N1 Rh1 N1 94.33(19) . 2 ?
N1 Rh1 P1 91.76(11) . . ?
N1 Rh1 P1 98.01(11) 2 . ?
N1 Rh1 P1 98.01(11) . 2 ?
N1 Rh1 P1 91.76(11) 2 2 ?
P1 Rh1 P1 165.63(5) . 2 ?
N1 Rh1 H1 174.5(12) . . ?
N1 Rh1 H1 91.1(12) 2 . ?
P1 Rh1 H1 86.9(13) . . ?
P1 Rh1 H1 82.4(13) 2 . ?
C14 P1 C20 102.61(17) . . ?
C14 P1 C8 103.02(18) . . ?
C20 P1 C8 103.38(17) . . ?
C14 P1 Rh1 117.15(13) . . ?
C20 P1 Rh1 116.39(12) . . ?
C8 P1 Rh1 112.48(13) . . ?
F5 P3 F5 95.2(9) . 2 ?
F5 P3 F4 98.6(6) . 2 ?
F5 P3 F4 142.3(9) 2 2 ?
F5 P3 F4 142.3(9) . . ?
F5 P3 F4 98.6(6) 2 . ?
F4 P3 F4 91.6(16) 2 . ?
F5 P3 F6 48.4(12) . 2 ?
F5 P3 F6 135.7(13) 2 2 ?
F4 P3 F6 76.7(9) 2 2 ?
F4 P3 F6 100.2(14) . 2 ?
F5 P3 F6 135.7(13) . . ?
F5 P3 F6 48.4(12) 2 . ?
F4 P3 F6 100.2(14) 2 . ?
F4 P3 F6 76.7(9) . . ?
F6 P3 F6 176(3) 2 . ?
F5 P3 F3 94.3(8) . . ?
F5 P3 F3 88.9(7) 2 . ?
F4 P3 F3 124.5(14) 2 . ?
F4 P3 F3 51.3(8) . . ?
F6 P3 F3 72.8(9) 2 . ?
F6 P3 F3 107.0(9) . . ?
F5 P3 F3 88.9(7) . 2 ?
F5 P3 F3 94.3(8) 2 2 ?
F4 P3 F3 51.3(8) 2 2 ?
F4 P3 F3 124.5(14) . 2 ?
F6 P3 F3 107.0(9) 2 2 ?
F6 P3 F3 72.8(9) . 2 ?
F3 P3 F3 175.2(16) . 2 ?
F5 P3 F2 85.9(8) . 2 ?
F5 P3 F2 175.0(12) 2 2 ?
F4 P3 F2 41.9(11) 2 2 ?
F4 P3 F2 77.7(7) . 2 ?
F6 P3 F2 43.0(11) 2 2 ?
F6 P3 F2 132.8(19) . 2 ?
F3 P3 F2 86.1(14) . 2 ?
F3 P3 F2 90.6(12) 2 2 ?
F5 P3 F2 175.0(12) . . ?
F5 P3 F2 85.9(8) 2 . ?
F4 P3 F2 77.7(7) 2 . ?
F4 P3 F2 41.9(11) . . ?
F6 P3 F2 132.8(19) 2 . ?
F6 P3 F2 43.0(11) . . ?
F3 P3 F2 90.6(12) . . ?
F3 P3 F2 86.1(14) 2 . ?
F2 P3 F2 93.4(14) 2 . ?
F5 P3 F1 57.6(10) . . ?
F5 P3 F1 72.9(8) 2 . ?
F4 P3 F1 85.3(12) 2 . ?
F4 P3 F1 160.0(14) . . ?
F6 P3 F1 98.3(13) 2 . ?
F6 P3 F1 84.4(12) . . ?
F3 P3 F1 143.6(16) . . ?
F3 P3 F1 41.1(10) 2 . ?
F2 P3 F1 111.7(10) 2 . ?
F2 P3 F1 118.4(18) . . ?
F5 P3 F1 72.9(8) . 2 ?
F5 P3 F1 57.6(10) 2 2 ?
F4 P3 F1 160.0(14) 2 2 ?
F4 P3 F1 85.3(12) . 2 ?
F6 P3 F1 84.4(12) 2 2 ?
F6 P3 F1 98.3(13) . 2 ?
F3 P3 F1 41.1(10) . 2 ?
F3 P3 F1 143.6(16) 2 2 ?
F2 P3 F1 118.4(18) 2 2 ?
F2 P3 F1 111.7(10) . 2 ?
F1 P3 F1 104(2) . 2 ?
F3 F1 F5 113.1(13) 2 . ?
F3 F1 P3 69.0(6) 2 . ?
F5 F1 P3 60.8(5) . . ?
F4 F2 F6 118(2) . . ?
F4 F2 P3 68.7(6) . . ?
F6 F2 P3 68.3(6) . . ?
F1 F3 F4 119.5(14) 2 . ?
F1 F3 P3 69.9(6) 2 . ?
F4 F3 P3 64.3(5) . . ?
F2 F4 F3 128.0(11) . . ?
F2 F4 P3 69.3(6) . . ?
F3 F4 P3 64.4(4) . . ?
F6 F5 F1 116.2(11) 2 . ?
F6 F5 P3 65.9(6) 2 . ?
F1 F5 P3 61.6(5) . . ?
F2 F6 F5 122.8(17) . 2 ?
F2 F6 P3 68.7(6) . . ?
F5 F6 P3 65.7(7) 2 . ?
C1 N1 Rh1 114.7(2) . . ?
C1 N1 H27 107(3) . . ?
Rh1 N1 H27 104(3) . . ?
C1 N1 H28 113(3) . . ?
Rh1 N1 H28 104(3) . . ?
H27 N1 H28 112(4) . . ?
N1 C1 C2 112.8(3) . . ?
N1 C1 H1A 109.0 . . ?
C2 C1 H1A 109.0 . . ?
N1 C1 H1B 109.0 . . ?
C2 C1 H1B 109.0 . . ?
H1A C1 H1B 107.8 . . ?
C3 C2 C7 118.7(4) . . ?
C3 C2 C1 120.6(4) . . ?
C7 C2 C1 120.7(4) . . ?
C2 C3 C4 120.4(5) . . ?
C2 C3 H3 119.8 . . ?
C4 C3 H3 119.8 . . ?
C3 C4 C5 120.5(5) . . ?
C3 C4 H4 119.8 . . ?
C5 C4 H4 119.8 . . ?
C6 C5 C4 119.6(5) . . ?
C6 C5 H5 120.2 . . ?
C4 C5 H5 120.2 . . ?
C5 C6 C7 119.5(5) . . ?
C5 C6 H6 120.3 . . ?
C7 C6 H6 120.3 . . ?
C2 C7 C6 121.2(4) . . ?
C2 C7 H7 119.4 . . ?
C6 C7 H7 119.4 . . ?
C9 C8 C13 118.6(4) . . ?
C9 C8 P1 122.9(3) . . ?
C13 C8 P1 118.6(3) . . ?
C8 C9 C10 120.5(4) . . ?
C8 C9 H9 119.7 . . ?
C10 C9 H9 119.7 . . ?
C11 C10 C9 120.4(4) . . ?
C11 C10 H10 119.8 . . ?
C9 C10 H10 119.8 . . ?
C10 C11 C12 120.5(4) . . ?
C10 C11 H11 119.8 . . ?
C12 C11 H11 119.8 . . ?
C11 C12 C13 119.8(4) . . ?
C11 C12 H12 120.1 . . ?
C13 C12 H12 120.1 . . ?
C12 C13 C8 120.2(4) . . ?
C12 C13 H13 119.9 . . ?
C8 C13 H13 119.9 . . ?
C15 C14 C19 118.3(4) . . ?
C15 C14 P1 122.0(3) . . ?
C19 C14 P1 119.6(3) . . ?
C14 C15 C16 120.9(4) . . ?
C14 C15 H15 119.6 . . ?
C16 C15 H15 119.6 . . ?
C17 C16 C15 120.1(4) . . ?
C17 C16 H16 120.0 . . ?
C15 C16 H16 120.0 . . ?
C16 C17 C18 119.8(4) . . ?
C16 C17 H17 120.1 . . ?
C18 C17 H17 120.1 . . ?
C19 C18 C17 119.8(4) . . ?
C19 C18 H18 120.1 . . ?
C17 C18 H18 120.1 . . ?
C18 C19 C14 121.0(4) . . ?
C18 C19 H19 119.5 . . ?
C14 C19 H19 119.5 . . ?
C21 C20 C25 118.3(3) . . ?
C21 C20 P1 123.4(3) . . ?
C25 C20 P1 118.3(3) . . ?
C20 C21 C22 120.9(4) . . ?
C20 C21 H21 119.6 . . ?
C22 C21 H21 119.6 . . ?
C23 C22 C21 120.3(4) . . ?
C23 C22 H22 119.9 . . ?
C21 C22 H22 119.9 . . ?
C22 C23 C24 120.0(4) . . ?
C22 C23 H23 120.0 . . ?
C24 C23 H23 120.0 . . ?
C23 C24 C25 119.6(4) . . ?
C23 C24 H24 120.2 . . ?
C25 C24 H24 120.2 . . ?
C24 C25 C20 120.9(4) . . ?
C24 C25 H25 119.6 . . ?
C20 C25 H25 119.6 . . ?
Cl2 C26 Cl1 112.4(4) . . ?
Cl2 C26 H26A 109.1 . . ?
Cl1 C26 H26A 109.1 . . ?
Cl2 C26 H26B 109.1 . . ?
Cl1 C26 H26B 109.1 . . ?
H26A C26 H26B 107.8 . . ?

loop_
_geom_bond_atom_site_label_1
_geom_bond_atom_site_label_2
_geom_bond_distance
_geom_bond_site_symmetry_2
_geom_bond_publ_flag
Rh1 N1 2.239(3) . ?
Rh1 N1 2.239(3) 2 ?
Rh1 P1 2.2927(10) . ?
Rh1 P1 2.2927(10) 2 ?
Rh1 H1 1.47(3) . ?
Cl1 C26 1.744(7) . ?
Cl2 C26 1.719(7) . ?
P1 C14 1.827(4) . ?
P1 C20 1.833(4) . ?
P1 C8 1.834(4) . ?
P3 F5 1.516(4) . ?
P3 F5 1.516(4) 2 ?
P3 F4 1.517(4) 2 ?
P3 F4 1.517(4) . ?
P3 F6 1.519(4) 2 ?
P3 F6 1.519(4) . ?
P3 F3 1.519(4) . ?
P3 F3 1.519(4) 2 ?
P3 F2 1.524(4) 2 ?
P3 F2 1.524(4) . ?
P3 F1 1.5272(19) . ?
P3 F1 1.5272(19) 2 ?
F1 F3 1.07(3) 2 ?
F1 F5 1.47(2) . ?
F2 F4 1.09(3) . ?
F2 F6 1.11(3) . ?
F3 F1 1.07(3) 2 ?
F3 F4 1.31(2) . ?
F5 F6 1.24(3) 2 ?
F6 F5 1.24(3) 2 ?
N1 C1 1.489(5) . ?
N1 H27 0.90(5) . ?
N1 H28 0.83(4) . ?
C1 C2 1.513(5) . ?
C1 H1A 0.9900 . ?
C1 H1B 0.9900 . ?
C2 C3 1.370(6) . ?
C2 C7 1.383(6) . ?
C3 C4 1.381(7) . ?
C3 H3 0.9500 . ?
C4 C5 1.387(8) . ?
C4 H4 0.9500 . ?
C5 C6 1.364(7) . ?
C5 H5 0.9500 . ?
C6 C7 1.390(6) . ?
C6 H6 0.9500 . ?
C7 H7 0.9500 . ?
C8 C9 1.388(6) . ?
C8 C13 1.403(5) . ?
C9 C10 1.392(6) . ?
C9 H9 0.9500 . ?
C10 C11 1.360(6) . ?
C10 H10 0.9500 . ?
C11 C12 1.384(6) . ?
C11 H11 0.9500 . ?
C12 C13 1.394(6) . ?
C12 H12 0.9500 . ?
C13 H13 0.9500 . ?
C14 C15 1.385(6) . ?
C14 C19 1.387(6) . ?
C15 C16 1.386(6) . ?
C15 H15 0.9500 . ?
C16 C17 1.369(7) . ?
C16 H16 0.9500 . ?
C17 C18 1.389(7) . ?
C17 H17 0.9500 . ?
C18 C19 1.376(6) . ?
C18 H18 0.9500 . ?
C19 H19 0.9500 . ?
C20 C21 1.386(5) . ?
C20 C25 1.402(5) . ?
C21 C22 1.398(6) . ?
C21 H21 0.9500 . ?
C22 C23 1.374(6) . ?
C22 H22 0.9500 . ?
C23 C24 1.392(6) . ?
C23 H23 0.9500 . ?
C24 C25 1.394(5) . ?
C24 H24 0.9500 . ?
C25 H25 0.9500 . ?
C26 H26A 0.9900 . ?
C26 H26B 0.9900 . ?

loop_
_geom_torsion_atom_site_label_1
_geom_torsion_atom_site_label_2
_geom_torsion_atom_site_label_3
_geom_torsion_atom_site_label_4
_geom_torsion
_geom_torsion_site_symmetry_1
_geom_torsion_site_symmetry_2
_geom_torsion_site_symmetry_3
_geom_torsion_site_symmetry_4
_geom_torsion_publ_flag
N1 Rh1 P1 C14 -159.79(17) . . . . ?
N1 Rh1 P1 C14 105.59(17) 2 . . . ?
P1 Rh1 P1 C14 -26.81(14) 2 . . . ?
N1 Rh1 P1 C20 78.32(16) . . . . ?
N1 Rh1 P1 C20 -16.30(17) 2 . . . ?
P1 Rh1 P1 C20 -148.70(14) 2 . . . ?
N1 Rh1 P1 C8 -40.69(16) . . . . ?
N1 Rh1 P1 C8 -135.31(16) 2 . . . ?
P1 Rh1 P1 C8 92.29(13) 2 . . . ?
F5 P3 F1 F3 -133.9(17) . . . 2 ?
F5 P3 F1 F3 118.1(18) 2 . . 2 ?
F4 P3 F1 F3 -30.7(14) 2 . . 2 ?
F4 P3 F1 F3 51(4) . . . 2 ?
F6 P3 F1 F3 -106.5(16) 2 . . 2 ?
F6 P3 F1 F3 70(2) . . . 2 ?
F3 P3 F1 F3 -178.6(5) . . . 2 ?
F2 P3 F1 F3 -64.0(18) 2 . . 2 ?
F2 P3 F1 F3 42.7(17) . . . 2 ?
F1 P3 F1 F3 167(2) 2 . . 2 ?
F5 P3 F1 F5 -107.9(13) 2 . . . ?
F4 P3 F1 F5 103.3(8) 2 . . . ?
F4 P3 F1 F5 -175(3) . . . . ?
F6 P3 F1 F5 27.4(12) 2 . . . ?
F6 P3 F1 F5 -156.0(17) . . . . ?
F3 P3 F1 F5 -44.7(19) . . . . ?
F3 P3 F1 F5 133.9(17) 2 . . . ?
F2 P3 F1 F5 69.9(14) 2 . . . ?
F2 P3 F1 F5 176.6(8) . . . . ?
F1 P3 F1 F5 -58.9(10) 2 . . . ?
F5 P3 F2 F4 -149(10) . . . . ?
F5 P3 F2 F4 107.7(13) 2 . . . ?
F4 P3 F2 F4 -107(2) 2 . . . ?
F6 P3 F2 F4 -48.0(19) 2 . . . ?
F6 P3 F2 F4 134(2) . . . . ?
F3 P3 F2 F4 18.8(14) . . . . ?
F3 P3 F2 F4 -157.7(17) 2 . . . ?
F2 P3 F2 F4 -67.4(18) 2 . . . ?
F1 P3 F2 F4 175.8(15) . . . . ?
F1 P3 F2 F4 55.0(18) 2 . . . ?
F5 P3 F2 F6 77(10) . . . . ?
F5 P3 F2 F6 -25.9(19) 2 . . . ?
F4 P3 F2 F6 120(3) 2 . . . ?
F4 P3 F2 F6 -134(2) . . . . ?
F6 P3 F2 F6 178.5(10) 2 . . . ?
F3 P3 F2 F6 -115(2) . . . . ?
F3 P3 F2 F6 69(2) 2 . . . ?
F2 P3 F2 F6 159(3) 2 . . . ?
F1 P3 F2 F6 42(2) . . . . ?
F1 P3 F2 F6 -78(2) 2 . . . ?
F5 P3 F3 F1 -57.7(16) . . . 2 ?
F5 P3 F3 F1 37.4(15) 2 . . 2 ?
F4 P3 F3 F1 -161.2(14) 2 . . 2 ?
F4 P3 F3 F1 139.4(19) . . . 2 ?
F6 P3 F3 F1 -102(2) 2 . . 2 ?
F6 P3 F3 F1 83.0(19) . . . 2 ?
F3 P3 F3 F1 169.9(15) 2 . . 2 ?
F2 P3 F3 F1 -143.3(18) 2 . . 2 ?
F2 P3 F3 F1 123.3(16) . . . 2 ?
F1 P3 F3 F1 -21(3) . . . 2 ?
F5 P3 F3 F4 162.9(10) . . . . ?
F5 P3 F3 F4 -101.9(9) 2 . . . ?
F4 P3 F3 F4 59.4(15) 2 . . . ?
F6 P3 F3 F4 119.0(17) 2 . . . ?
F6 P3 F3 F4 -56.4(16) . . . . ?
F3 P3 F3 F4 30.6(9) 2 . . . ?
F2 P3 F3 F4 77.3(11) 2 . . . ?
F2 P3 F3 F4 -16.0(11) . . . . ?
F1 P3 F3 F4 -160.6(16) . . . . ?
F1 P3 F3 F4 -139.4(19) 2 . . . ?
F6 F2 F4 F3 21(3) . . . . ?
P3 F2 F4 F3 -28.2(17) . . . . ?
F6 F2 F4 P3 49.4(14) . . . . ?
F1 F3 F4 F2 -15(3) 2 . . . ?
P3 F3 F4 F2 29.4(18) . . . . ?
F1 F3 F4 P3 -44.6(15) 2 . . . ?
F5 P3 F4 F2 175.8(10) . . . . ?
F5 P3 F4 F2 -74.0(14) 2 . . . ?
F4 P3 F4 F2 69.6(16) 2 . . . ?
F6 P3 F4 F2 146.3(15) 2 . . . ?
F6 P3 F4 F2 -30.5(16) . . . . ?
F3 P3 F4 F2 -155.6(17) . . . . ?
F3 P3 F4 F2 27.3(18) 2 . . . ?
F2 P3 F4 F2 109(2) 2 . . . ?
F1 P3 F4 F2 -11(4) . . . . ?
F1 P3 F4 F2 -130.2(15) 2 . . . ?
F5 P3 F4 F3 -28.6(17) . . . . ?
F5 P3 F4 F3 81.6(10) 2 . . . ?
F4 P3 F4 F3 -134.8(13) 2 . . . ?
F6 P3 F4 F3 -58.0(13) 2 . . . ?
F6 P3 F4 F3 125.1(16) . . . . ?
F3 P3 F4 F3 -177.1(10) 2 . . . ?
F2 P3 F4 F3 -94.9(17) 2 . . . ?
F2 P3 F4 F3 155.6(17) . . . . ?
F1 P3 F4 F3 145(3) . . . . ?
F1 P3 F4 F3 25.4(13) 2 . . . ?
F3 F1 F5 F6 9(2) 2 . . 2 ?
P3 F1 F5 F6 -38.4(13) . . . 2 ?
F3 F1 F5 P3 47.0(12) 2 . . . ?
F5 P3 F5 F6 -151.6(12) 2 . . 2 ?
F4 P3 F5 F6 63.6(13) 2 . . 2 ?
F4 P3 F5 F6 -40.3(18) . . . 2 ?
F6 P3 F5 F6 177.8(13) . . . 2 ?
F3 P3 F5 F6 -62.3(12) . . . 2 ?
F3 P3 F5 F6 114.1(12) 2 . . 2 ?
F2 P3 F5 F6 23.5(15) 2 . . 2 ?
F2 P3 F5 F6 106(11) . . . 2 ?
F1 P3 F5 F6 142.4(15) . . . 2 ?
F1 P3 F5 F6 -97.9(16) 2 . . 2 ?
F5 P3 F5 F1 66.0(11) 2 . . . ?
F4 P3 F5 F1 -78.8(12) 2 . . . ?
F4 P3 F5 F1 177.3(15) . . . . ?
F6 P3 F5 F1 -142.4(15) 2 . . . ?
F6 P3 F5 F1 35(2) . . . . ?
F3 P3 F5 F1 155.3(14) . . . . ?
F3 P3 F5 F1 -28.3(11) 2 . . . ?
F2 P3 F5 F1 -118.9(14) 2 . . . ?
F2 P3 F5 F1 -37(11) . . . . ?
F1 P3 F5 F1 120(2) 2 . . . ?
F4 F2 F6 F5 -10(3) . . . 2 ?
P3 F2 F6 F5 39.1(17) . . . 2 ?
F4 F2 F6 P3 -49.6(14) . . . . ?
F5 P3 F6 F2 -173.0(15) . . . . ?
F5 P3 F6 F2 144(2) 2 . . . ?
F4 P3 F6 F2 -59(2) 2 . . . ?
F4 P3 F6 F2 29.9(18) . . . . ?
F6 P3 F6 F2 -15(2) 2 . . . ?
F3 P3 F6 F2 72(2) . . . . ?
F3 P3 F6 F2 -103(3) 2 . . . ?
F2 P3 F6 F2 -29(3) 2 . . . ?
F1 P3 F6 F2 -144(2) . . . . ?
F1 P3 F6 F2 113(2) 2 . . . ?
F5 P3 F6 F5 42.6(19) . . . 2 ?
F4 P3 F6 F5 156.3(12) 2 . . 2 ?
F4 P3 F6 F5 -114.5(13) . . . 2 ?
F6 P3 F6 F5 -159.4(9) 2 . . 2 ?
F3 P3 F6 F5 -72.6(13) . . . 2 ?
F3 P3 F6 F5 112.4(14) 2 . . 2 ?
F2 P3 F6 F5 -173.4(16) 2 . . 2 ?
F2 P3 F6 F5 -144(2) . . . 2 ?
F1 P3 F6 F5 72.1(13) . . . 2 ?
F1 P3 F6 F5 -31.4(14) 2 . . 2 ?
N1 Rh1 N1 C1 -153.5(4) 2 . . . ?
P1 Rh1 N1 C1 108.4(3) . . . . ?
P1 Rh1 N1 C1 -61.1(3) 2 . . . ?
Rh1 N1 C1 C2 -172.7(3) . . . . ?
N1 C1 C2 C3 -91.0(5) . . . . ?
N1 C1 C2 C7 88.8(5) . . . . ?
C7 C2 C3 C4 -2.0(8) . . . . ?
C1 C2 C3 C4 177.8(5) . . . . ?
C2 C3 C4 C5 0.5(10) . . . . ?
C3 C4 C5 C6 1.3(10) . . . . ?
C4 C5 C6 C7 -1.6(9) . . . . ?
C3 C2 C7 C6 1.8(7) . . . . ?
C1 C2 C7 C6 -178.1(4) . . . . ?
C5 C6 C7 C2 0.1(8) . . . . ?
C14 P1 C8 C9 -110.3(4) . . . . ?
C20 P1 C8 C9 -3.7(4) . . . . ?
Rh1 P1 C8 C9 122.6(3) . . . . ?
C14 P1 C8 C13 69.1(3) . . . . ?
C20 P1 C8 C13 175.7(3) . . . . ?
Rh1 P1 C8 C13 -58.0(3) . . . . ?
C13 C8 C9 C10 -0.7(6) . . . . ?
P1 C8 C9 C10 178.7(3) . . . . ?
C8 C9 C10 C11 -1.2(7) . . . . ?
C9 C10 C11 C12 2.1(7) . . . . ?
C10 C11 C12 C13 -1.1(7) . . . . ?
C11 C12 C13 C8 -0.7(6) . . . . ?
C9 C8 C13 C12 1.6(6) . . . . ?
P1 C8 C13 C12 -177.8(3) . . . . ?
C20 P1 C14 C15 -91.5(4) . . . . ?
C8 P1 C14 C15 15.7(4) . . . . ?
Rh1 P1 C14 C15 139.7(3) . . . . ?
C20 P1 C14 C19 85.1(4) . . . . ?
C8 P1 C14 C19 -167.7(3) . . . . ?
Rh1 P1 C14 C19 -43.7(4) . . . . ?
C19 C14 C15 C16 -0.2(6) . . . . ?
P1 C14 C15 C16 176.5(3) . . . . ?
C14 C15 C16 C17 -1.3(6) . . . . ?
C15 C16 C17 C18 1.5(7) . . . . ?
C16 C17 C18 C19 -0.2(7) . . . . ?
C17 C18 C19 C14 -1.2(7) . . . . ?
C15 C14 C19 C18 1.5(7) . . . . ?
P1 C14 C19 C18 -175.3(4) . . . . ?
C14 P1 C20 C21 3.1(4) . . . . ?
C8 P1 C20 C21 -103.8(3) . . . . ?
Rh1 P1 C20 C21 132.4(3) . . . . ?
C14 P1 C20 C25 -175.9(3) . . . . ?
C8 P1 C20 C25 77.2(3) . . . . ?
Rh1 P1 C20 C25 -46.7(3) . . . . ?
C25 C20 C21 C22 0.7(6) . . . . ?
P1 C20 C21 C22 -178.3(3) . . . . ?
C20 C21 C22 C23 -1.2(6) . . . . ?
C21 C22 C23 C24 0.7(7) . . . . ?
C22 C23 C24 C25 0.3(7) . . . . ?
C23 C24 C25 C20 -0.9(6) . . . . ?
C21 C20 C25 C24 0.3(6) . . . . ?
P1 C20 C25 C24 179.4(3) . . . . ?
